data_7208015
loop_
_publ_author_name
'Zhang, Huabin'
'Wu, Shuting'
'Tian, Chongbin'
'Lin, Zujin'
'Li, Zhihua'
'Lin, Ping'
'Du, Shaowu'

_publ_section_title
;
 Two enantiomorphic 3D Zn(ii)--carboxylate MOFs with double helical
 structures serving as a chiral source induced by hydrogen bonding
;
_journal_issue 12
_journal_name_full CrystEngComm
_journal_page_first 4165
_journal_paper_doi 10.1039/c2ce25325a
_journal_volume 14
_journal_year 2012
_chemical_formula_moiety 'C12 H10 N2 O6 Zn'
_chemical_formula_sum 'C12 H10 N2 O6 Zn'
_chemical_formula_weight 343.59
_chemical_name_systematic
;
?
;
_space_group_IT_number 154
_symmetry_cell_setting trigonal
_symmetry_space_group_name_Hall 'P 32 2"'
_symmetry_space_group_name_H-M 'P 32 2 1'
_atom_sites_solution_hydrogens geom
_atom_sites_solution_primary direct
_atom_sites_solution_secondary difmap
_audit_creation_method SHELXL-97
_cell_angle_alpha 90.00
_cell_angle_beta 90.00
_cell_angle_gamma 120.00
_cell_formula_units_Z 3
_cell_length_a 11.9166(4)
_cell_length_b 11.9166(4)
_cell_length_c 8.3263(4)
_cell_measurement_reflns_used 2976
_cell_measurement_temperature 293(2)
_cell_measurement_theta_max 27.4584
_cell_measurement_theta_min 3.1437
_cell_volume 1023.97(7)
_computing_structure_refinement 'SHELXL-97 (Sheldrick, 1997)'
_computing_structure_solution 'SHELXS-97 (Sheldrick, 1990)'
_diffrn_ambient_temperature 293(2)
_diffrn_measured_fraction_theta_full 0.996
_diffrn_measured_fraction_theta_max 0.996
_diffrn_measurement_device_type
;
Saturn70 (4x4 bin mode)
;
_diffrn_measurement_method CCD_Profile_fitting
_diffrn_radiation_monochromator graphite
_diffrn_radiation_source 'fine-focus sealed tube'
_diffrn_radiation_type MoK\a
_diffrn_radiation_wavelength 0.71073
_diffrn_reflns_av_R_equivalents 0.0364
_diffrn_reflns_av_sigmaI/netI 0.0302
_diffrn_reflns_limit_h_max 15
_diffrn_reflns_limit_h_min -15
_diffrn_reflns_limit_k_max 15
_diffrn_reflns_limit_k_min -15
_diffrn_reflns_limit_l_max 10
_diffrn_reflns_limit_l_min -10
_diffrn_reflns_number 8151
_diffrn_reflns_theta_full 27.46
_diffrn_reflns_theta_max 27.46
_diffrn_reflns_theta_min 3.14
_exptl_absorpt_coefficient_mu 1.828
_exptl_absorpt_correction_T_max 1.0000
_exptl_absorpt_correction_T_min 0.9367
_exptl_absorpt_correction_type multi-scan
_exptl_crystal_colour Colorless
_exptl_crystal_density_diffrn 1.672
_exptl_crystal_density_method 'not measured'
_exptl_crystal_description Prism
_exptl_crystal_F_000 522
_exptl_crystal_size_max 0.20
_exptl_crystal_size_mid 0.20
_exptl_crystal_size_min 0.10
_refine_diff_density_max 0.322
_refine_diff_density_min -0.366
_refine_diff_density_rms 0.097
_refine_ls_abs_structure_details 'Flack H D (1983), Acta Cryst. A39, 876-881'
_refine_ls_abs_structure_Flack 0.010(15)
_refine_ls_extinction_method none
_refine_ls_goodness_of_fit_ref 1.046
_refine_ls_hydrogen_treatment constr
_refine_ls_matrix_type full
_refine_ls_number_parameters 96
_refine_ls_number_reflns 1566
_refine_ls_number_restraints 0
_refine_ls_restrained_S_all 1.046
_refine_ls_R_factor_all 0.0268
_refine_ls_R_factor_gt 0.0243
_refine_ls_shift/su_max 0.000
_refine_ls_shift/su_mean 0.000
_refine_ls_structure_factor_coef Fsqd
_refine_ls_weighting_details 'calc w=1/[\s^2^(Fo^2^)+(0.0349P)^2^+0.0000P] where P=(Fo^2^+2Fc^2^)/3'
_refine_ls_weighting_scheme calc
_refine_ls_wR_factor_gt 0.0592
_refine_ls_wR_factor_ref 0.0600
_reflns_number_gt 1464
_reflns_number_total 1566
_reflns_threshold_expression >2sigma(I)
_cod_data_source_file c2ce25325a.txt
_cod_data_source_block 1M-3
_cod_depositor_comments
;
The following automatic conversions were performed:

'_exptl_absorpt_correction_type' value 'Multi-scan' changed to
'multi-scan' according to
/home/saulius/struct/CIF-dictionaries/cif_core.dic dictionary named
'cif_core.dic' version 2.4.1 from 2010-06-29.

Automatic conversion script
Id: cif_fix_values 1715 2011-07-08 13:25:40Z adriana 
;
_cod_original_sg_symbol_Hall P3(2)2
_cod_original_sg_symbol_H-M P3(2)2(1)
_cod_database_code 7208015

loop_
_symmetry_equiv_pos_as_xyz
'x, y, z'
'-y, x-y, z+2/3'
'-x+y, -x, z+1/3'
'x-y, -y, -z+1/3'
'-x, -x+y, -z+2/3'
'y, x, -z'

loop_
_atom_site_label
_atom_site_type_symbol
_atom_site_fract_x
_atom_site_fract_y
_atom_site_fract_z
_atom_site_U_iso_or_equiv
_atom_site_adp_type
_atom_site_occupancy
_atom_site_symmetry_multiplicity
_atom_site_calc_flag
_atom_site_refinement_flags
Zn1 Zn 0.28795(3) 0.0000 0.1667 0.02145(11) Uani 1 2 d S
O3 O 0.12899(14) -0.0848(2) 0.01195(18) 0.0287(4) Uani 1 1 d .
N1 N 0.39654(18) -0.06395(19) 0.0262(2) 0.0242(5) Uani 1 1 d .
O2 O 0.6226(2) -0.2041(2) -0.36278(19) 0.0319(4) Uani 1 1 d .
C4 C 0.4465(3) -0.1490(3) -0.2066(3) 0.0339(5) Uani 1 1 d .
H4 H 0.4207 -0.1901 -0.3057 0.041 Uiso 1 1 calc R
C5 C 0.3644(2) -0.1203(3) -0.1194(3) 0.0366(7) Uani 1 1 d .
H5 H 0.2847 -0.1408 -0.1632 0.044 Uiso 1 1 calc R
C6 C 0.6614(2) -0.1431(2) -0.2329(3) 0.0243(5) Uani 1 1 d .
C2 C 0.5991(2) -0.0577(2) 0.0048(3) 0.0244(5) Uani 1 1 d .
H2 H 0.6787 -0.0356 0.0505 0.029 Uiso 1 1 calc R
C1 C 0.5126(2) -0.0322(2) 0.0866(3) 0.0207(5) Uani 1 1 d .
O1 O 0.77043(16) -0.10352(19) -0.1696(2) 0.0355(5) Uani 1 1 d .
C3 C 0.5667(2) -0.1159(2) -0.1444(3) 0.0241(5) Uani 1 1 d .
H3' H 0.0522 -0.1279 0.0492 0.029 Uiso 1 1 d R
H3'' H 0.1282 -0.0186 -0.0340 0.029 Uiso 1 1 d R

loop_
_atom_site_aniso_label
_atom_site_aniso_U_11
_atom_site_aniso_U_22
_atom_site_aniso_U_33
_atom_site_aniso_U_23
_atom_site_aniso_U_13
_atom_site_aniso_U_12
Zn1 0.02081(14) 0.0288(2) 0.01742(17) 0.00447(17) 0.00223(8) 0.01440(11)
O3 0.0214(7) 0.0256(10) 0.0325(9) 0.0099(9) 0.0021(6) 0.0068(8)
N1 0.0201(11) 0.0356(12) 0.0174(9) -0.0042(8) 0.0004(8) 0.0142(10)
O2 0.0281(10) 0.0446(11) 0.0255(9) -0.0162(9) -0.0042(9) 0.0201(8)
C4 0.0302(14) 0.0493(17) 0.0235(11) -0.0154(13) -0.0052(12) 0.0209(11)
C5 0.0245(13) 0.0593(19) 0.0277(13) -0.0145(12) -0.0096(11) 0.0222(14)
C6 0.0265(12) 0.0259(12) 0.0213(12) -0.0039(10) 0.0034(10) 0.0137(10)
C2 0.0202(11) 0.0348(13) 0.0216(12) -0.0054(10) -0.0029(9) 0.0163(10)
C1 0.0232(11) 0.0259(12) 0.0146(11) -0.0010(9) -0.0018(9) 0.0136(10)
O1 0.0270(9) 0.0465(11) 0.0369(11) -0.0210(8) -0.0072(7) 0.0212(8)
C3 0.0230(12) 0.0283(12) 0.0203(11) -0.0038(10) 0.0011(10) 0.0122(9)

loop_
_atom_type_symbol
_atom_type_description
_atom_type_scat_dispersion_real
_atom_type_scat_dispersion_imag
_atom_type_scat_source
C C 0.0033 0.0016 'International Tables Vol C Tables 4.2.6.8 and 6.1.1.4'
H H 0.0000 0.0000 'International Tables Vol C Tables 4.2.6.8 and 6.1.1.4'
N N 0.0061 0.0033 'International Tables Vol C Tables 4.2.6.8 and 6.1.1.4'
O O 0.0106 0.0060 'International Tables Vol C Tables 4.2.6.8 and 6.1.1.4'
Zn Zn 0.2839 1.4301 'International Tables Vol C Tables 4.2.6.8 and 6.1.1.4'

loop_
_geom_angle_atom_site_label_1
_geom_angle_atom_site_label_2
_geom_angle_atom_site_label_3
_geom_angle
_geom_angle_site_symmetry_1
_geom_angle_site_symmetry_3
O3 Zn1 O3 96.53(11) 4 .
O3 Zn1 O2 91.80(6) 4 2_545
O3 Zn1 O2 89.41(9) . 2_545
O3 Zn1 O2 89.41(9) 4 5_664
O3 Zn1 O2 91.80(6) . 5_664
O2 Zn1 O2 178.19(13) 2_545 5_664
O3 Zn1 N1 93.11(7) 4 4
O3 Zn1 N1 169.92(9) . 4
O2 Zn1 N1 87.33(7) 2_545 4
O2 Zn1 N1 91.26(8) 5_664 4
O3 Zn1 N1 169.92(9) 4 .
O3 Zn1 N1 93.11(7) . .
O2 Zn1 N1 91.26(8) 2_545 .
O2 Zn1 N1 87.33(7) 5_664 .
N1 Zn1 N1 77.44(10) 4 .
C1 N1 C5 118.4(2) . .
C1 N1 Zn1 114.63(14) . .
C5 N1 Zn1 126.64(17) . .
C6 O2 Zn1 127.59(16) . 3_654
C3 C4 C5 119.3(2) . .
N1 C5 C4 122.3(2) . .
O1 C6 O2 126.3(2) . .
O1 C6 C3 117.2(2) . .
O2 C6 C3 116.4(2) . .
C3 C2 C1 119.9(2) . .
N1 C1 C2 122.0(2) . .
N1 C1 C1 116.50(12) . 4
C2 C1 C1 121.52(12) . 4
C2 C3 C4 118.1(2) . .
C2 C3 C6 119.6(2) . .
C4 C3 C6 122.3(2) . .

loop_
_geom_bond_atom_site_label_1
_geom_bond_atom_site_label_2
_geom_bond_distance
_geom_bond_site_symmetry_2
Zn1 O3 2.0867(15) 4
Zn1 O3 2.0867(15) .
Zn1 O2 2.1222(16) 2_545
Zn1 O2 2.1222(16) 5_664
Zn1 N1 2.1470(18) 4
Zn1 N1 2.1470(18) .
N1 C1 1.336(3) .
N1 C5 1.345(3) .
O2 C6 1.255(3) .
O2 Zn1 2.1222(16) 3_654
C4 C3 1.382(3) .
C4 C5 1.391(3) .
C6 O1 1.255(3) .
C6 C3 1.513(3) .
C2 C3 1.380(3) .
C2 C1 1.390(3) .
C1 C1 1.490(4) 4
